data_2205011
loop_
_publ_author_name
'Gao, Shan'
'Huo, Li-Hua'
'Liu, Ji-Wei'
'Ng, Seik Weng'

_publ_section_title
;
 Twinned poly[[diaquacalcium(II)]-\m~4~-benzene-1,3-dioxyacetato]
;
_journal_issue 2
_journal_name_full 'Acta Crystallographica Section E'
_journal_page_first m407
_journal_page_last m409
_journal_paper_doi 10.1107/S1600536805002588
_journal_volume 61
_journal_year 2005
_chemical_formula_iupac '[Ca (C10 H8 O6) (H2 O1)2]'
_chemical_formula_moiety 'C10 H8 O6, 2H2 O, Ca'
_chemical_formula_sum 'C10 H12 Ca O8'
_chemical_formula_weight 300.28
_chemical_name_systematic
;
poly[[diaquacalcium(II)]-\m~4~-benzene-1,3-dioxyacetato]
;
_space_group_IT_number 14
_symmetry_cell_setting monoclinic
_symmetry_space_group_name_Hall '-P 2ybc'
_symmetry_space_group_name_H-M 'P 1 21/c 1'
_atom_sites_solution_hydrogens geom
_atom_sites_solution_primary direct
_atom_sites_solution_secondary difmap
_audit_creation_method SHELXL-97
_cell_angle_alpha 90.00
_cell_angle_beta 90.65(3)
_cell_angle_gamma 90.00
_cell_formula_units_Z 4
_cell_length_a 15.795(3)
_cell_length_b 7.917(2)
_cell_length_c 9.829(2)
_cell_measurement_reflns_used 9802
_cell_measurement_temperature 295(2)
_cell_measurement_theta_max 27.5
_cell_measurement_theta_min 3.3
_cell_volume 1229.0(5)
_computing_cell_refinement RAPID-AUTO
_computing_data_collection 'RAPID-AUTO (Rigaku, 1998)'
_computing_data_reduction 'CrystalStructure (Rigaku/MSC, 2002)'
_computing_molecular_graphics 'ORTEPII (Johnson, 1976)'
_computing_publication_material SHELXL97
_computing_structure_refinement 'SHELXL97 (Sheldrick, 1997)'
_computing_structure_solution 'SHELXS97 (Sheldrick, 1997)'
_diffrn_ambient_temperature 295(2)
_diffrn_measured_fraction_theta_full 1.00
_diffrn_measured_fraction_theta_max 1.00
_diffrn_measurement_device_type 'Rigaku R-AXIS-RAPID'
_diffrn_measurement_method \w
_diffrn_radiation_monochromator graphite
_diffrn_radiation_source 'fine-focus sealed tube'
_diffrn_radiation_type MoK\a
_diffrn_radiation_wavelength 0.71073
_diffrn_reflns_av_R_equivalents 0.040
_diffrn_reflns_av_sigmaI/netI 0.034
_diffrn_reflns_limit_h_max 18
_diffrn_reflns_limit_h_min -18
_diffrn_reflns_limit_k_max 9
_diffrn_reflns_limit_k_min -9
_diffrn_reflns_limit_l_max 11
_diffrn_reflns_limit_l_min -11
_diffrn_reflns_number 9687
_diffrn_reflns_theta_full 25.0
_diffrn_reflns_theta_max 25.0
_diffrn_reflns_theta_min 3.3
_diffrn_standards_decay_% 0
_diffrn_standards_interval_count 0
_diffrn_standards_interval_time 0
_diffrn_standards_number 0
_exptl_absorpt_coefficient_mu 0.544
_exptl_absorpt_correction_T_max 0.923
_exptl_absorpt_correction_T_min 0.638
_exptl_absorpt_correction_type multi-scan
_exptl_absorpt_process_details '(ABSCOR; Higashi, 1995)'
_exptl_crystal_colour colorless
_exptl_crystal_density_diffrn 1.623
_exptl_crystal_density_method 'not measured'
_exptl_crystal_description prism
_exptl_crystal_F_000 624
_exptl_crystal_size_max 0.39
_exptl_crystal_size_mid 0.26
_exptl_crystal_size_min 0.15
_refine_diff_density_max 0.38
_refine_diff_density_min -0.96
_refine_ls_extinction_method none
_refine_ls_goodness_of_fit_ref 1.11
_refine_ls_hydrogen_treatment constr
_refine_ls_matrix_type full
_refine_ls_number_parameters 173
_refine_ls_number_reflns 2153
_refine_ls_number_restraints 0
_refine_ls_restrained_S_all 1.11
_refine_ls_R_factor_all 0.075
_refine_ls_R_factor_gt 0.061
_refine_ls_shift/su_max 0.001
_refine_ls_shift/su_mean 0.000
_refine_ls_structure_factor_coef Fsqd
_refine_ls_weighting_details 'calc w = 1/[\s^2^(Fo^2^)+(0.1067P)^2^+4.6656P] where P = (Fo^2^+2Fc^2^)/3'
_refine_ls_weighting_scheme calc
_refine_ls_wR_factor_gt 0.166
_refine_ls_wR_factor_ref 0.203
_reflns_number_gt 1933
_reflns_number_total 2153
_reflns_threshold_expression I>2\s(I)
_cod_data_source_file bt6591.cif
_cod_data_source_block I
_cod_depositor_comments
;
The following automatic conversions were performed:
'_symmetry_cell_setting' value 'Monoclinic' changed to 'monoclinic'
according to '/home/saulius/struct/CIF-dictionaries/cif_core.dic'
dictionary named 'cif_core.dic' version 2.4.1 from
2010-06-29.

'_exptl_absorpt_correction_type' value 'Multi-scan' changed
to 'multi-scan' according to
'/home/saulius/struct/CIF-dictionaries/cif_core.dic' dictionary named
'cif_core.dic' version 2.4.1 from 2010-06-29.

Automatic conversion script
Id: cif_fix_enum 1527 2010-12-29 10:47:43Z saulius 

The following automatic conversions were performed:

'_symmetry_cell_setting' value 'Monoclinic' changed to 'monoclinic'
according to /home/saulius/struct/CIF-dictionaries/cif_core.dic
dictionary named 'cif_core.dic' version 2.4.1 from
2010-06-29.

'_exptl_absorpt_correction_type' value 'Multi-scan'
changed to 'multi-scan' according to
/home/saulius/struct/CIF-dictionaries/cif_core.dic dictionary named
'cif_core.dic' version 2.4.1 from 2010-06-29.

Automatic conversion script
Id: cif_fix_values 1715 2011-07-08 13:25:40Z adriana 
;
_cod_original_cell_volume 1229.0(4)
_cod_original_sg_symbol_Hall '-P 2yc'
_cod_original_sg_symbol_H-M 'P 21/c'
_cod_database_code 2205011
_cod_database_fobs_code 2205011

loop_
_symmetry_equiv_pos_as_xyz
'x, y, z'
'-x, y+1/2, -z+1/2'
'-x, -y, -z'
'x, -y-1/2, z-1/2'

loop_
_atom_site_label
_atom_site_fract_x
_atom_site_fract_y
_atom_site_fract_z
_atom_site_U_iso_or_equiv
_atom_site_adp_type
_atom_site_calc_flag
_atom_site_refinement_flags
_atom_site_occupancy
_atom_site_type_symbol
Ca1 0.63980(10) 0.46040(10) 0.3150(10) 0.0279(4) Uani d . 1 Ca
O1 0.6002(3) 0.6325(6) 0.4971(5) 0.0430(10) Uani d . 1 O
O2 0.6221(3) 0.8152(6) 0.6611(6) 0.0470(10) Uani d . 1 O
O3 0.7458(3) 0.7036(6) 0.3826(5) 0.0410(10) Uani d . 1 O
O4 0.8931(3) 1.1001(6) 0.0910(5) 0.0370(10) Uani d . 1 O
O5 0.6951(3) 1.3101(6) 0.1307(5) 0.0380(10) Uani d . 1 O
O6 0.7447(3) 1.1687(6) -0.0463(5) 0.0430(10) Uani d . 1 O
O1w 0.5671(3) 0.2318(6) 0.4330(6) 0.0400(10) Uani d . 1 O
O2w 0.4985(4) 0.4383(8) 0.2220(7) 0.059(2) Uani d . 1 O
C1 0.6406(4) 0.7506(8) 0.5503(7) 0.0310(10) Uani d . 1 C
C2 0.7146(4) 0.8237(8) 0.4755(7) 0.037(2) Uani d . 1 C
C3 0.8124(4) 0.7531(8) 0.3015(7) 0.0330(10) Uani d . 1 C
C4 0.8728(4) 0.6315(8) 0.2781(7) 0.037(2) Uani d . 1 C
C5 0.9380(4) 0.6689(8) 0.1874(8) 0.040(2) Uani d . 1 C
C6 0.9426(4) 0.8253(8) 0.1263(7) 0.036(2) Uani d . 1 C
C7 0.8824(4) 0.9469(8) 0.1557(7) 0.032(2) Uani d . 1 C
C8 0.8161(4) 0.9121(9) 0.2433(8) 0.037(2) Uani d . 1 C
C9 0.8408(4) 1.2363(8) 0.1334(7) 0.0340(10) Uani d . 1 C
C10 0.7529(4) 1.2358(8) 0.0674(7) 0.0310(10) Uani d . 1 C
H1w1 0.5192 0.2674 0.4599 0.048 Uiso d . 1 H
H1w2 0.5972 0.2034 0.5017 0.048 Uiso d . 1 H
H2w1 0.4620 0.4020 0.2775 0.070 Uiso d . 1 H
H2w2 0.4804 0.5268 0.1828 0.070 Uiso d . 1 H
H2a 0.6971 0.9248 0.4271 0.045 Uiso calc R 1 H
H2b 0.7590 0.8545 0.5399 0.045 Uiso calc R 1 H
H4 0.8704 0.5272 0.3214 0.044 Uiso calc R 1 H
H5 0.9786 0.5874 0.1683 0.049 Uiso calc R 1 H
H6 0.9859 0.8490 0.0658 0.043 Uiso calc R 1 H
H8 0.7754 0.9934 0.2623 0.044 Uiso calc R 1 H
H9a 0.8688 1.3419 0.1118 0.041 Uiso calc R 1 H
H9b 0.8348 1.2310 0.2314 0.041 Uiso calc R 1 H

loop_
_atom_site_aniso_label
_atom_site_aniso_U_11
_atom_site_aniso_U_22
_atom_site_aniso_U_33
_atom_site_aniso_U_12
_atom_site_aniso_U_13
_atom_site_aniso_U_23
Ca1 0.0276(6) 0.0221(6) 0.0340(6) 0.0008(5) 0.0046(6) 0.0006(5)
O1 0.038(3) 0.043(3) 0.048(3) -0.012(2) 0.018(2) -0.016(2)
O2 0.042(3) 0.043(3) 0.056(3) -0.008(2) 0.014(2) -0.020(2)
O3 0.041(3) 0.026(2) 0.058(3) -0.004(2) 0.022(2) -0.004(2)
O4 0.028(2) 0.028(2) 0.055(3) 0.000(2) 0.009(2) 0.007(2)
O5 0.035(2) 0.039(3) 0.041(3) 0.010(2) 0.007(2) -0.005(2)
O6 0.035(2) 0.051(3) 0.043(3) 0.004(2) 0.000(2) -0.018(2)
O1w 0.030(2) 0.039(3) 0.049(3) -0.009(2) -0.001(2) 0.007(2)
O2w 0.036(3) 0.063(4) 0.076(5) -0.008(3) -0.001(3) 0.030(3)
C1 0.026(3) 0.024(3) 0.041(3) 0.003(3) 0.005(3) -0.007(3)
C2 0.038(3) 0.030(3) 0.044(4) -0.005(3) 0.010(3) -0.007(3)
C3 0.031(3) 0.027(3) 0.043(4) -0.003(3) 0.011(3) 0.000(3)
C4 0.036(3) 0.026(3) 0.048(4) 0.000(3) 0.006(3) 0.002(3)
C5 0.028(3) 0.032(3) 0.061(4) 0.008(3) 0.004(3) -0.007(3)
C6 0.025(3) 0.033(3) 0.050(4) 0.001(3) 0.010(3) 0.000(3)
C7 0.025(3) 0.030(3) 0.041(4) -0.005(2) 0.004(3) 0.000(3)
C8 0.029(3) 0.030(3) 0.052(4) 0.004(3) 0.011(3) -0.002(3)
C9 0.033(3) 0.026(3) 0.043(3) -0.004(3) -0.001(3) -0.002(3)
C10 0.029(3) 0.022(3) 0.041(3) -0.002(3) 0.000(3) -0.001(3)

loop_
_atom_type_symbol
_atom_type_description
_atom_type_scat_dispersion_real
_atom_type_scat_dispersion_imag
_atom_type_scat_source
C C 0.0033 0.0016 'International Tables Vol C Tables 4.2.6.8 and 6.1.1.4'
H H 0.0000 0.0000 'International Tables Vol C Tables 4.2.6.8 and 6.1.1.4'
O O 0.0106 0.0060 'International Tables Vol C Tables 4.2.6.8 and 6.1.1.4'
Ca Ca 0.2262 0.3064 'International Tables Vol C Tables 4.2.6.8 and 6.1.1.4'

loop_
_geom_angle_atom_site_label_1
_geom_angle_atom_site_label_2
_geom_angle_atom_site_label_3
_geom_angle_site_symmetry_1
_geom_angle_site_symmetry_3
_geom_angle
_geom_angle_publ_flag
O1 Ca1 O2 . 4_575 91.2(2) yes
O1 Ca1 O3 . . 63.6(2) yes
O1 Ca1 O5 . 1_545 172.6(2) yes
O1 Ca1 O6 . 4_576 90.1(2) yes
O1 Ca1 O1w . . 86.4(2) yes
O1 Ca1 O2w . . 94.5(2) yes
O2 Ca1 O3 4_575 . 71.3(2) yes
O2 Ca1 O5 4_575 1_545 85.9(2) yes
O2 Ca1 O6 4_575 4_576 140.9(2) yes
O2 Ca1 O1w 4_575 . 144.4(2) yes
O2 Ca1 O2w 4_575 . 73.0(2) yes
O3 Ca1 O5 . 1_545 109.0(2) yes
O3 Ca1 O6 . 4_576 74.4(2) yes
O3 Ca1 O1w . . 136.3(2) yes
O3 Ca1 O2w . . 137.1(2) yes
O5 Ca1 O6 1_545 4_576 87.8(2) yes
O5 Ca1 O1w 1_545 . 99.9(2) yes
O5 Ca1 O2w 1_545 . 91.2(2) yes
O6 Ca1 O1w 4_576 . 74.7(2) yes
O6 Ca1 O2w 4_576 . 145.8(2) yes
O1w Ca1 O2w . . 71.8(2) yes
C1 O1 Ca1 . . 128.3(4) no
C1 O2 Ca1 . 4_576 148.2(5) no
C3 O3 C2 . . 117.1(5) no
C3 O3 Ca1 . . 123.2(4) no
C2 O3 Ca1 . . 115.6(4) no
C7 O4 C9 . . 117.1(5) no
C10 O5 Ca1 . 1_565 154.0(4) no
C10 O6 Ca1 . 4_575 140.2(4) no
O2 C1 O1 . . 123.7(6) no
O2 C1 C2 . . 117.6(6) no
O1 C1 C2 . . 118.8(6) no
O3 C2 C1 . . 109.6(5) no
C4 C3 C8 . . 122.3(6) no
C4 C3 O3 . . 115.5(6) no
C8 C3 O3 . . 122.1(6) no
C3 C4 C5 . . 118.3(6) no
C6 C5 C4 . . 120.7(6) no
C5 C6 C7 . . 119.6(6) no
O4 C7 C6 . . 115.3(5) no
O4 C7 C8 . . 123.7(6) no
C6 C7 C8 . . 121.0(6) no
C3 C8 C7 . . 118.1(6) no
O4 C9 C10 . . 113.7(5) no
O6 C10 O5 . . 125.1(6) no
O6 C10 C9 . . 118.0(6) no
O5 C10 C9 . . 116.8(6) no
Ca1 O1w H1w1 . . 109.0 no
Ca1 O1w H1w2 . . 108.1 no
H1w1 O1w H1w2 . . 109.3 no
Ca1 O2w H2w1 . . 114.5 no
Ca1 O2w H2w2 . . 114.8 no
H2w1 O2w H2w2 . . 110.1 no
O3 C2 H2a . . 109.7 no
C1 C2 H2a . . 109.7 no
O3 C2 H2b . . 109.7 no
C1 C2 H2b . . 109.7 no
H2a C2 H2b . . 108.2 no
C3 C4 H4 . . 120.9 no
C5 C4 H4 . . 120.9 no
C6 C5 H5 . . 119.7 no
C4 C5 H5 . . 119.7 no
C5 C6 H6 . . 120.2 no
C7 C6 H6 . . 120.2 no
C3 C8 H8 . . 120.9 no
C7 C8 H8 . . 120.9 no
O4 C9 H9a . . 108.8 no
C10 C9 H9a . . 108.8 no
O4 C9 H9b . . 108.8 no
C10 C9 H9b . . 108.8 no
H9a C9 H9b . . 107.7 no

loop_
_geom_bond_atom_site_label_1
_geom_bond_atom_site_label_2
_geom_bond_site_symmetry_2
_geom_bond_distance
_geom_bond_publ_flag
Ca1 O1 . 2.340(5) yes
Ca1 O2 4_575 2.347(5) yes
Ca1 O3 . 2.631(5) yes
Ca1 O6 4_576 2.365(5) yes
Ca1 O5 1_545 2.344(5) yes
Ca1 O1w . 2.443(5) yes
Ca1 O2w . 2.409(6) yes
O1 C1 . 1.244(8) no
O2 C1 . 1.241(8) no
O3 C3 . 1.384(8) no
O3 C2 . 1.410(8) no
O4 C7 . 1.381(8) no
O4 C9 . 1.423(8) no
O5 C10 . 1.257(8) no
O6 C10 . 1.243(9) no
C1 C2 . 1.504(9) no
C3 C4 . 1.377(9) no
C3 C8 . 1.384(9) no
C4 C5 . 1.400(10) no
C5 C6 . 1.380(10) no
C6 C7 . 1.386(9) no
C7 C8 . 1.392(9) no
C9 C10 . 1.526(9) no
O1w H1w1 . 0.85 no
O1w H1w2 . 0.85 no
O2w H2w1 . 0.85 no
O2w H2w2 . 0.85 no
C2 H2a . 0.97 no
C2 H2b . 0.97 no
C4 H4 . 0.93 no
C5 H5 . 0.93 no
C6 H6 . 0.93 no
C8 H8 . 0.93 no
C9 H9a . 0.97 no
C9 H9b . 0.97 no

loop_
_geom_hbond_atom_site_label_D
_geom_hbond_atom_site_label_H
_geom_hbond_atom_site_label_A
_geom_hbond_site_symmetry_A
_geom_hbond_distance_DH
_geom_hbond_distance_HA
_geom_hbond_distance_DA
_geom_hbond_angle_DHA
_geom_hbond_publ_flag
O1w H1w1 O1 3_666 0.85 2.09 2.942(7) 173 yes
O1w H1w2 O5 4_576 0.85 1.99 2.807(7) 160 yes
O2w H2w1 O2 3_666 0.85 2.26 3.004(7) 147 yes
O2w H2w2 O1w 2_655 0.85 2.12 2.960(8) 174 yes

loop_
_geom_torsion_atom_site_label_1
_geom_torsion_atom_site_label_2
_geom_torsion_atom_site_label_3
_geom_torsion_atom_site_label_4
_geom_torsion_site_symmetry_1
_geom_torsion
_geom_torsion_publ_flag
O2 Ca1 O1 C1 4_575 -71.1(6) no
O6 Ca1 O1 C1 4_576 69.8(6) no
O2w Ca1 O1 C1 . -144.1(6) no
O1w Ca1 O1 C1 . 144.5(6) no
O3 Ca1 O1 C1 . -2.7(5) no
O1 Ca1 O3 C3 . -167.0(5) no
O5 Ca1 O3 C3 1_545 12.8(5) no
O2 Ca1 O3 C3 4_575 -65.9(5) no
O6 Ca1 O3 C3 4_576 94.9(5) no
O2w Ca1 O3 C3 . -101.0(5) no
O1w Ca1 O3 C3 . 141.4(5) no
O1 Ca1 O3 C2 . -10.7(4) no
O5 Ca1 O3 C2 1_545 169.1(4) no
O2 Ca1 O3 C2 4_575 90.4(5) no
O6 Ca1 O3 C2 4_576 -108.8(5) no
O2w Ca1 O3 C2 . 55.3(6) no
O1w Ca1 O3 C2 . -62.4(5) no
Ca1 O2 C1 O1 4_576 -165.9(6) no
Ca1 O2 C1 C2 4_576 12.4(13) no
Ca1 O1 C1 O2 . -166.5(5) no
Ca1 O1 C1 C2 . 15.3(9) no
C3 O3 C2 C1 . 177.7(6) no
Ca1 O3 C2 C1 . 20.0(7) no
O2 C1 C2 O3 . 158.7(6) no
O1 C1 C2 O3 . -23.0(9) no
C2 O3 C3 C4 . 141.7(6) no
Ca1 O3 C3 C4 . -62.4(8) no
C2 O3 C3 C8 . -41.0(10) no
Ca1 O3 C3 C8 . 115.0(6) no
C8 C3 C4 C5 . -3.0(10) no
O3 C3 C4 C5 . 174.6(6) no
C3 C4 C5 C6 . 2.0(10) no
C4 C5 C6 C7 . .0(10) no
C9 O4 C7 C6 . -170.7(6) no
C9 O4 C7 C8 . 10.1(9) no
C5 C6 C7 O4 . 179.1(7) no
C5 C6 C7 C8 . -2.0(10) no
C4 C3 C8 C7 . 2.0(10) no
O3 C3 C8 C7 . -175.6(6) no
O4 C7 C8 C3 . 179.8(6) no
C6 C7 C8 C3 . 1.0(10) no
C7 O4 C9 C10 . -82.6(7) no
Ca1 O6 C10 O5 4_575 -28.0(10) no
Ca1 O6 C10 C9 4_575 155.3(5) no
Ca1 O5 C10 O6 1_565 -179.7(6) no
Ca1 O5 C10 C9 1_565 -3.0(10) no
O4 C9 C10 O6 . -27.0(9) no
O4 C9 C10 O5 . 155.8(6) no
